data_2211979
loop_
_publ_author_name
'Fan, Ying-Ju'
'Wang, Le'
'Ma, Jian-Ping'

_publ_section_title
;(<i>E</i>)-2-(Thiosemicarbazonomethyl)pyridinium
 trichloro[(<i>E</i>)-1-(2-pyridylmethylene)thiosemicarbazonato-\k^3^<i>N</i>,<i>N</i>',<i>S</i>]indate(III)
 ethanol solvate
;
_journal_coeditor_code XU2177
_journal_issue 1
_journal_name_full 'Acta Crystallographica Section E'
_journal_page_first m261
_journal_page_last m262
_journal_paper_doi 10.1107/S1600536806054079
_journal_volume 63
_journal_year 2007
_chemical_formula_iupac '(C7 H9 N4 S) [In (C7 H7 N4 S) Cl3], C2 H6 O'
_chemical_formula_moiety 'C7 H9 N4 S +, C7 H7 Cl3 In N4 S -, C2 H6 O'
_chemical_formula_sum 'C16 H22 Cl3 In N8 O S2'
_chemical_formula_weight 627.71
_chemical_name_systematic
;(E)-2-(Thiosemicarbazonomethyl)pyridinium
trichloro[(E)-1-(2-pyridylmethylene)thiosemicarbazonato-\k^3^N,N',S]indium(III)
ethanol
 solvate
;
_space_group_IT_number 2
_symmetry_cell_setting triclinic
_symmetry_space_group_name_Hall '-P 1'
_symmetry_space_group_name_H-M 'P -1'
_atom_sites_solution_hydrogens geom
_atom_sites_solution_primary direct
_atom_sites_solution_secondary difmap
_audit_creation_method SHELXL-97
_cell_angle_alpha 78.337(4)
_cell_angle_beta 84.922(4)
_cell_angle_gamma 84.130(4)
_cell_formula_units_Z 2
_cell_length_a 7.906(2)
_cell_length_b 12.437(3)
_cell_length_c 12.680(4)
_cell_measurement_reflns_used 1650
_cell_measurement_temperature 298(2)
_cell_measurement_theta_max 24.5
_cell_measurement_theta_min 2.5
_cell_volume 1211.7(6)
_computing_cell_refinement 'SAINT (Bruker, 1997)'
_computing_data_collection 'SMART (Bruker, 1997)'
_computing_data_reduction SAINT
_computing_molecular_graphics 'SHELXTL (Bruker, 2001)'
_computing_publication_material SHELXTL
_computing_structure_refinement 'SHELXL97 (Sheldrick, 1997)'
_computing_structure_solution 'SHELXS97 (Sheldrick, 1997)'
_diffrn_ambient_temperature 298(2)
_diffrn_measured_fraction_theta_full 0.98
_diffrn_measured_fraction_theta_max 0.98
_diffrn_measurement_device_type 'Bruker SMART CCD area-detector'
_diffrn_measurement_method '\f and \w'
_diffrn_radiation_monochromator graphite
_diffrn_radiation_source 'fine-focus sealed tube'
_diffrn_radiation_type MoK\a
_diffrn_radiation_wavelength 0.71073
_diffrn_reflns_av_R_equivalents 0.030
_diffrn_reflns_av_sigmaI/netI 0.067
_diffrn_reflns_limit_h_max 9
_diffrn_reflns_limit_h_min -7
_diffrn_reflns_limit_k_max 15
_diffrn_reflns_limit_k_min -15
_diffrn_reflns_limit_l_max 15
_diffrn_reflns_limit_l_min -15
_diffrn_reflns_number 6388
_diffrn_reflns_theta_full 25.5
_diffrn_reflns_theta_max 25.5
_diffrn_reflns_theta_min 1.6
_diffrn_standards_number 0
_exptl_absorpt_coefficient_mu 1.505
_exptl_absorpt_correction_T_max 0.928
_exptl_absorpt_correction_T_min 0.584
_exptl_absorpt_correction_type multi-scan
_exptl_absorpt_process_details '(SADABS; Bruker, 1997)'
_exptl_crystal_colour yellow
_exptl_crystal_density_diffrn 1.721
_exptl_crystal_density_method 'not measured'
_exptl_crystal_description needle
_exptl_crystal_F_000 628
_exptl_crystal_size_max 0.40
_exptl_crystal_size_mid 0.06
_exptl_crystal_size_min 0.05
_refine_diff_density_max 1.04
_refine_diff_density_min -0.79
_refine_ls_extinction_method none
_refine_ls_goodness_of_fit_ref 1.019
_refine_ls_hydrogen_treatment constr
_refine_ls_matrix_type full
_refine_ls_number_parameters 272
_refine_ls_number_reflns 4428
_refine_ls_number_restraints 1
_refine_ls_restrained_S_all 1.027
_refine_ls_R_factor_all 0.061
_refine_ls_R_factor_gt 0.048
_refine_ls_shift/su_max 0.001
_refine_ls_shift/su_mean 0.000
_refine_ls_structure_factor_coef Fsqd
_refine_ls_weighting_details 'calc w=1/[\s^2^(Fo^2^)+(0.051P)^2^] where P=(Fo^2^+2Fc^2^)/3'
_refine_ls_weighting_scheme calc
_refine_ls_wR_factor_gt 0.104
_refine_ls_wR_factor_ref 0.110
_reflns_number_gt 3582
_reflns_number_total 4428
_reflns_threshold_expression I>2\s(I)
_cod_data_source_file xu2177.cif
_cod_data_source_block I
_cod_original_cell_volume 1211.6(6)
_cod_database_code 2211979
_cod_database_fobs_code 2211979

loop_
_symmetry_equiv_pos_as_xyz
'x, y, z'
'-x, -y, -z'

loop_
_atom_site_type_symbol
_atom_site_label
_atom_site_fract_x
_atom_site_fract_y
_atom_site_fract_z
_atom_site_U_iso_or_equiv
_atom_site_adp_type
_atom_site_calc_flag
_atom_site_refinement_flags
_atom_site_occupancy
In In1 0.60423(5) 0.69701(3) 0.72470(3) 0.03000(14) Uani d . 1
N N1 0.1326(6) 0.1789(3) 0.5737(3) 0.0381(11) Uani d . 1
H H1A 0.2031 0.2286 0.5541 0.046 Uiso calc R 1
N N2 0.4127(5) 0.1770(3) 0.6782(3) 0.0345(10) Uani d . 1
N N3 0.5578(6) 0.1780(3) 0.7281(4) 0.0415(11) Uani d . 1
H H3 0.5920 0.1220 0.7755 0.050 Uiso calc R 1
N N4 0.5984(6) 0.3475(4) 0.6226(4) 0.0501(13) Uani d . 1
H H4A 0.5115 0.3409 0.5889 0.060 Uiso calc R 1
H H4B 0.6527 0.4057 0.6043 0.060 Uiso calc R 1
N N5 0.4127(5) 0.5681(3) 0.7467(3) 0.0328(10) Uani d . 1
N N6 0.6929(5) 0.5549(3) 0.8543(3) 0.0278(9) Uani d . 1
N N7 0.8358(5) 0.5531(3) 0.9077(3) 0.0322(10) Uani d . 1
N N8 1.0651(6) 0.6399(4) 0.9236(4) 0.0435(12) Uani d . 1
H H8A 1.0898 0.5879 0.9774 0.052 Uiso calc R 1
H H8B 1.1296 0.6930 0.9037 0.052 Uiso calc R 1
C C1 0.9275(6) 0.6380(4) 0.8715(4) 0.0323(12) Uani d . 1
C C2 0.5956(6) 0.4761(4) 0.8836(4) 0.0300(11) Uani d . 1
H H2 0.6209 0.4182 0.9404 0.036 Uiso calc R 1
C C3 0.4448(6) 0.4803(4) 0.8251(4) 0.0287(11) Uani d . 1
C C4 0.3368(7) 0.3957(5) 0.8506(5) 0.0417(13) Uani d . 1
H H4 0.3588 0.3361 0.9065 0.050 Uiso calc R 1
C C5 0.1970(8) 0.4017(5) 0.7915(5) 0.0529(16) Uani d . 1
H H5 0.1228 0.3463 0.8073 0.064 Uiso calc R 1
C C6 0.1682(7) 0.4898(5) 0.7097(5) 0.0524(16) Uani d . 1
H H6 0.0757 0.4940 0.6680 0.063 Uiso calc R 1
C C7 0.2776(7) 0.5727(5) 0.6891(5) 0.0451(14) Uani d . 1
H H7 0.2567 0.6332 0.6339 0.054 Uiso calc R 1
C C8 0.6485(7) 0.2685(5) 0.7023(5) 0.0418(14) Uani d . 1
C C9 0.3333(7) 0.0906(4) 0.7023(4) 0.0381(13) Uani d . 1
H H9 0.3753 0.0287 0.7501 0.046 Uiso calc R 1
C C10 0.1742(6) 0.0920(4) 0.6522(4) 0.0333(12) Uani d . 1
C C11 0.0638(7) 0.0121(4) 0.6811(4) 0.0403(13) Uani d . 1
H H11 0.0906 -0.0499 0.7334 0.048 Uiso calc R 1
C C12 -0.0898(8) 0.0239(5) 0.6319(5) 0.0479(15) Uani d . 1
H H12 -0.1670 -0.0294 0.6524 0.057 Uiso calc R 1
C C13 -0.1258(7) 0.1138(5) 0.5539(5) 0.0448(14) Uani d . 1
H H13 -0.2274 0.1223 0.5202 0.054 Uiso calc R 1
C C14 -0.0115(7) 0.1911(5) 0.5256(4) 0.0435(14) Uani d . 1
H H14 -0.0349 0.2527 0.4721 0.052 Uiso calc R 1
C C15 0.8089(18) 0.8843(10) 1.0244(10) 0.174(5) Uiso d D 1
H H15A 0.7144 0.8615 1.0740 0.261 Uiso calc R 1
H H15B 0.8993 0.8994 1.0636 0.261 Uiso calc R 1
H H15C 0.8487 0.8266 0.9858 0.261 Uiso calc R 1
C C16 0.7562(13) 0.9804(8) 0.9506(8) 0.112(3) Uiso d D 1
H H16A 0.6993 1.0316 0.9934 0.135 Uiso calc R 1
H H16B 0.8594 1.0123 0.9170 0.135 Uiso calc R 1
Cl Cl1 0.72974(18) 0.60237(10) 0.56630(10) 0.0413(3) Uani d . 1
Cl Cl4 0.5083(2) 0.85637(12) 0.59442(12) 0.0518(4) Uani d . 1
Cl Cl5 0.42689(19) 0.77452(11) 0.87435(11) 0.0458(4) Uani d . 1
O O1 0.6555(7) 0.9814(3) 0.8702(4) 0.0745(15) Uani d . 1
H H1 0.6143 0.9220 0.8792 0.112 Uiso calc R 1
S S1 0.88929(18) 0.74759(11) 0.76430(11) 0.0397(3) Uani d . 1
S S2 0.8160(2) 0.27141(14) 0.77327(15) 0.0579(5) Uani d . 1

loop_
_atom_site_aniso_label
_atom_site_aniso_U_11
_atom_site_aniso_U_22
_atom_site_aniso_U_33
_atom_site_aniso_U_12
_atom_site_aniso_U_13
_atom_site_aniso_U_23
In1 0.0303(2) 0.0266(2) 0.0310(2) -0.00450(14) -0.00675(15) 0.00246(14)
N1 0.034(3) 0.040(3) 0.036(2) -0.011(2) -0.001(2) 0.004(2)
N2 0.030(2) 0.036(2) 0.039(2) -0.0069(19) -0.003(2) -0.0084(19)
N3 0.041(3) 0.034(3) 0.050(3) -0.010(2) -0.008(2) -0.002(2)
N4 0.049(3) 0.040(3) 0.062(3) -0.017(2) -0.008(3) -0.003(2)
N5 0.029(2) 0.035(2) 0.037(2) -0.0054(19) -0.006(2) -0.0078(19)
N6 0.022(2) 0.032(2) 0.029(2) -0.0060(17) -0.0050(18) -0.0017(17)
N7 0.030(2) 0.031(2) 0.035(2) -0.0101(18) -0.010(2) 0.0040(18)
N8 0.035(3) 0.043(3) 0.050(3) -0.016(2) -0.023(2) 0.012(2)
C1 0.028(3) 0.034(3) 0.034(3) -0.007(2) -0.003(2) -0.004(2)
C2 0.032(3) 0.026(3) 0.030(3) -0.007(2) -0.004(2) 0.001(2)
C3 0.024(3) 0.030(3) 0.034(3) -0.005(2) -0.002(2) -0.009(2)
C4 0.031(3) 0.046(3) 0.049(3) -0.015(3) 0.004(3) -0.009(3)
C5 0.035(3) 0.059(4) 0.072(4) -0.020(3) -0.001(3) -0.023(4)
C6 0.034(3) 0.064(4) 0.069(4) -0.003(3) -0.018(3) -0.031(4)
C7 0.032(3) 0.057(4) 0.051(4) -0.002(3) -0.013(3) -0.018(3)
C8 0.031(3) 0.041(3) 0.057(4) -0.004(2) 0.001(3) -0.019(3)
C9 0.041(3) 0.031(3) 0.041(3) -0.003(2) -0.003(3) -0.003(2)
C10 0.028(3) 0.032(3) 0.040(3) -0.007(2) -0.002(2) -0.004(2)
C11 0.044(3) 0.032(3) 0.045(3) -0.012(3) -0.004(3) -0.002(2)
C12 0.039(4) 0.046(4) 0.062(4) -0.016(3) 0.006(3) -0.017(3)
C13 0.031(3) 0.054(4) 0.053(4) -0.004(3) -0.007(3) -0.017(3)
C14 0.041(3) 0.048(3) 0.037(3) 0.003(3) -0.011(3) 0.002(3)
Cl1 0.0515(9) 0.0324(7) 0.0389(7) -0.0095(6) 0.0043(7) -0.0049(6)
Cl4 0.0602(10) 0.0422(8) 0.0448(8) 0.0114(7) -0.0121(8) 0.0065(6)
Cl5 0.0457(9) 0.0419(8) 0.0509(8) -0.0124(6) 0.0097(7) -0.0133(6)
O1 0.098(4) 0.045(3) 0.081(3) -0.015(3) -0.041(3) 0.005(2)
S1 0.0360(8) 0.0341(7) 0.0453(8) -0.0127(6) -0.0131(7) 0.0105(6)
S2 0.0391(9) 0.0605(10) 0.0843(12) -0.0112(8) -0.0126(9) -0.0308(9)

loop_
_atom_type_symbol
_atom_type_description
_atom_type_scat_dispersion_real
_atom_type_scat_dispersion_imag
_atom_type_scat_source
C C 0.0033 0.0016 'International Tables Vol C Tables 4.2.6.8 and 6.1.1.4'
H H 0.0000 0.0000 'International Tables Vol C Tables 4.2.6.8 and 6.1.1.4'
N N 0.0061 0.0033 'International Tables Vol C Tables 4.2.6.8 and 6.1.1.4'
O O 0.0106 0.0060 'International Tables Vol C Tables 4.2.6.8 and 6.1.1.4'
In In -0.7276 1.3100 'International Tables Vol C Tables 4.2.6.8 and 6.1.1.4'
S S 0.1246 0.1234 'International Tables Vol C Tables 4.2.6.8 and 6.1.1.4'
Cl Cl 0.1484 0.1585 'International Tables Vol C Tables 4.2.6.8 and 6.1.1.4'

loop_
_geom_angle_atom_site_label_1
_geom_angle_atom_site_label_2
_geom_angle_atom_site_label_3
_geom_angle
N6 In1 N5 72.40(14)
N6 In1 Cl4 176.37(10)
N5 In1 Cl4 109.39(11)
N6 In1 S1 76.57(10)
N5 In1 S1 148.46(11)
Cl4 In1 S1 101.92(5)
N6 In1 Cl5 86.90(11)
N5 In1 Cl5 86.65(11)
Cl4 In1 Cl5 90.04(5)
S1 In1 Cl5 97.28(5)
N6 In1 Cl1 94.33(11)
N5 In1 Cl1 83.01(11)
Cl4 In1 Cl1 89.05(5)
S1 In1 Cl1 93.95(5)
Cl5 In1 Cl1 168.67(5)
C14 N1 C10 123.0(5)
C14 N1 H1A 118.5
C10 N1 H1A 118.5
C9 N2 N3 117.9(4)
N2 N3 C8 119.4(5)
N2 N3 H3 120.3
C8 N3 H3 120.3
C8 N4 H4A 120.0
C8 N4 H4B 120.0
H4A N4 H4B 120.0
C7 N5 C3 119.4(4)
C7 N5 In1 126.2(4)
C3 N5 In1 114.4(3)
C2 N6 N7 119.1(4)
C2 N6 In1 117.2(3)
N7 N6 In1 123.5(3)
C1 N7 N6 114.5(4)
C1 N8 H8A 120.0
C1 N8 H8B 120.0
H8A N8 H8B 120.0
N7 C1 N8 115.8(4)
N7 C1 S1 128.0(4)
N8 C1 S1 116.1(4)
N6 C2 C3 117.8(4)
N6 C2 H2 121.1
C3 C2 H2 121.1
N5 C3 C4 121.4(4)
N5 C3 C2 117.9(4)
C4 C3 C2 120.7(5)
C5 C4 C3 118.8(5)
C5 C4 H4 120.6
C3 C4 H4 120.6
C6 C5 C4 119.4(5)
C6 C5 H5 120.3
C4 C5 H5 120.3
C5 C6 C7 119.5(5)
C5 C6 H6 120.3
C7 C6 H6 120.3
N5 C7 C6 121.6(6)
N5 C7 H7 119.2
C6 C7 H7 119.2
N4 C8 N3 117.6(5)
N4 C8 S2 124.4(4)
N3 C8 S2 118.0(4)
N2 C9 C10 117.6(5)
N2 C9 H9 121.2
C10 C9 H9 121.2
N1 C10 C11 118.2(5)
N1 C10 C9 117.7(4)
C11 C10 C9 124.1(5)
C10 C11 C12 119.7(5)
C10 C11 H11 120.2
C12 C11 H11 120.2
C13 C12 C11 119.6(5)
C13 C12 H12 120.2
C11 C12 H12 120.2
C12 C13 C14 119.3(5)
C12 C13 H13 120.4
C14 C13 H13 120.4
N1 C14 C13 120.2(5)
N1 C14 H14 119.9
C13 C14 H14 119.9
C16 C15 H15A 109.5
C16 C15 H15B 109.5
H15A C15 H15B 109.5
C16 C15 H15C 109.5
H15A C15 H15C 109.5
H15B C15 H15C 109.5
O1 C16 C15 123.8(9)
O1 C16 H16A 106.4
C15 C16 H16A 106.4
O1 C16 H16B 106.4
C15 C16 H16B 106.4
H16A C16 H16B 106.5
C16 O1 H1 109.5
C1 S1 In1 96.95(17)

loop_
_geom_bond_atom_site_label_1
_geom_bond_atom_site_label_2
_geom_bond_distance
_geom_bond_publ_flag
In1 Cl1 2.6016(14) y
In1 Cl4 2.4130(14) y
In1 Cl5 2.5471(15) y
In1 S1 2.5189(15) y
In1 N5 2.277(4) y
In1 N6 2.256(4) y
N1 C14 1.320(6) ?
N1 C10 1.348(6) ?
N1 H1A 0.8600 ?
N2 C9 1.271(6) y
N2 N3 1.360(6) y
N3 C8 1.365(7) y
N3 H3 0.8600 ?
N4 C8 1.316(7) ?
N4 H4A 0.8600 ?
N4 H4B 0.8600 ?
N5 C7 1.336(6) ?
N5 C3 1.339(6) ?
N6 C2 1.283(6) y
N6 N7 1.363(5) y
N7 C1 1.325(6) y
N8 C1 1.326(6) ?
N8 H8A 0.8600 ?
N8 H8B 0.8600 ?
C1 S1 1.742(5) y
C2 C3 1.450(6) ?
C2 H2 0.9300 ?
C3 C4 1.392(7) ?
C4 C5 1.377(8) ?
C4 H4 0.9300 ?
C5 C6 1.363(8) ?
C5 H5 0.9300 ?
C6 C7 1.384(8) ?
C6 H6 0.9300 ?
C7 H7 0.9300 ?
C8 S2 1.673(6) y
C9 C10 1.455(7) ?
C9 H9 0.9300 ?
C10 C11 1.362(7) ?
C11 C12 1.395(8) ?
C11 H11 0.9300 ?
C12 C13 1.359(8) ?
C12 H12 0.9300 ?
C13 C14 1.360(8) ?
C13 H13 0.9300 ?
C14 H14 0.9300 ?
C15 C16 1.412(8) ?
C15 H15A 0.9600 ?
C15 H15B 0.9600 ?
C15 H15C 0.9600 ?
C16 O1 1.346(9) ?
C16 H16A 0.9700 ?
C16 H16B 0.9700 ?
O1 H1 0.8200 ?

loop_
_geom_hbond_atom_site_label_D
_geom_hbond_atom_site_label_H
_geom_hbond_atom_site_label_A
_geom_hbond_site_symmetry_A
_geom_hbond_distance_DH
_geom_hbond_distance_HA
_geom_hbond_distance_DA
_geom_hbond_angle_DHA
O1 H1 Cl5 . 0.82 2.49 3.281(5) 164
N3 H3 O1 1_545 0.86 1.96 2.810(6) 171
N4 H4A Cl1 2_666 0.86 2.80 3.609(5) 158
N4 H4B Cl1 . 0.86 2.52 3.356(5) 163
N8 H8A N7 2_767 0.86 2.11 2.963(6) 172
N8 H8B Cl5 1_655 0.86 2.62 3.408(4) 153

loop_
_geom_torsion_atom_site_label_1
_geom_torsion_atom_site_label_2
_geom_torsion_atom_site_label_3
_geom_torsion_atom_site_label_4
_geom_torsion
C9 N2 N3 C8 178.5(5)
N6 In1 N5 C7 -176.5(5)
Cl4 In1 N5 C7 6.9(4)
S1 In1 N5 C7 -165.8(3)
Cl5 In1 N5 C7 95.7(4)
Cl1 In1 N5 C7 -79.6(4)
N6 In1 N5 C3 2.8(3)
Cl4 In1 N5 C3 -173.9(3)
S1 In1 N5 C3 13.5(5)
Cl5 In1 N5 C3 -85.0(3)
Cl1 In1 N5 C3 99.6(3)
N5 In1 N6 C2 -4.3(3)
S1 In1 N6 C2 -178.5(4)
Cl5 In1 N6 C2 83.2(4)
Cl1 In1 N6 C2 -85.5(4)
N5 In1 N6 N7 -179.1(4)
S1 In1 N6 N7 6.7(3)
Cl5 In1 N6 N7 -91.6(3)
Cl1 In1 N6 N7 99.7(3)
C2 N6 N7 C1 -179.9(4)
In1 N6 N7 C1 -5.2(6)
N6 N7 C1 N8 178.4(4)
N6 N7 C1 S1 -1.4(7)
N7 N6 C2 C3 -179.9(4)
In1 N6 C2 C3 5.1(6)
C7 N5 C3 C4 -2.5(7)
In1 N5 C3 C4 178.2(4)
C7 N5 C3 C2 177.9(5)
In1 N5 C3 C2 -1.4(6)
N6 C2 C3 N5 -2.4(7)
N6 C2 C3 C4 177.9(5)
N5 C3 C4 C5 1.8(8)
C2 C3 C4 C5 -178.6(5)
C3 C4 C5 C6 0.3(9)
C4 C5 C6 C7 -1.5(9)
C3 N5 C7 C6 1.1(8)
In1 N5 C7 C6 -179.6(4)
C5 C6 C7 N5 0.9(9)
N2 N3 C8 N4 -5.9(8)
N2 N3 C8 S2 174.5(4)
N3 N2 C9 C10 177.3(4)
C14 N1 C10 C11 1.5(8)
C14 N1 C10 C9 -177.3(5)
N2 C9 C10 N1 8.3(7)
N2 C9 C10 C11 -170.5(5)
N1 C10 C11 C12 -2.0(8)
C9 C10 C11 C12 176.7(5)
C10 C11 C12 C13 1.5(9)
C11 C12 C13 C14 -0.4(9)
C10 N1 C14 C13 -0.4(8)
C12 C13 C14 N1 -0.2(9)
N7 C1 S1 In1 5.7(5)
N8 C1 S1 In1 -174.1(4)
N6 In1 S1 C1 -5.1(2)
N5 In1 S1 C1 -15.5(3)
Cl4 In1 S1 C1 171.57(18)
Cl5 In1 S1 C1 79.98(18)
Cl1 In1 S1 C1 -98.57(18)
